data_1572046
loop_
_publ_author_name
'Jiang, Yi-Fan'
'Tong, Shuo'
'Zhu, Jieping'
'Wang, Mei-Xiang'

_publ_section_title
;
 Inherently chiral nor-heteracalixarenes: design and synthesis <i>via</i>
 enantioselective intramolecular Suzuki-Miyaura reaction.
;
_journal_issue 31
_journal_name_full 'Chemical science'
_journal_page_first 12517
_journal_page_last 12522
_journal_paper_doi 10.1039/d4sc03506b
_journal_volume 15
_journal_year 2024
_chemical_formula_moiety 'C H2 Cl2, C29 H33 N7 O2'
_chemical_formula_sum 'C30 H35 Cl2 N7 O2'
_chemical_formula_weight 596.55
_space_group_crystal_system monoclinic
_space_group_IT_number 4
_space_group_name_Hall 'P 2yb'
_space_group_name_H-M_alt 'P 1 21 1'
_atom_sites_solution_hydrogens geom
_atom_sites_solution_primary dual
_audit_creation_date 2024-03-07
_audit_creation_method
;
Olex2 1.5
(compiled 2023.03.06 svn.rbb2c1857 for OlexSys, GUI svn.r6817)
;
_audit_update_record
;
2024-03-07 deposited with the CCDC.	2024-07-01 downloaded from the CCDC.
;
_cell_angle_alpha 90
_cell_angle_beta 108.4350(10)
_cell_angle_gamma 90
_cell_formula_units_Z 2
_cell_length_a 10.11960(10)
_cell_length_b 10.25230(10)
_cell_length_c 15.3641(2)
_cell_measurement_reflns_used 18506
_cell_measurement_temperature 172.99(10)
_cell_measurement_theta_max 76.6170
_cell_measurement_theta_min 2.9970
_cell_volume 1512.21(3)
_computing_cell_refinement 'CrysAlisPro 1.171.42.55a (Rigaku OD, 2022)'
_computing_data_collection 'CrysAlisPro 1.171.42.55a (Rigaku OD, 2022)'
_computing_data_reduction 'CrysAlisPro 1.171.42.55a (Rigaku OD, 2022)'
_computing_molecular_graphics 'Olex2 1.5 (Dolomanov et al., 2009)'
_computing_publication_material 'Olex2 1.5 (Dolomanov et al., 2009)'
_computing_structure_refinement 'SHELXL 2014/7 (Sheldrick, 2015)'
_computing_structure_solution 'SHELXT 2018/2 (Sheldrick, 2018)'
_diffrn_ambient_environment N~2~
_diffrn_ambient_temperature 172.99(10)
_diffrn_detector 'Hybrid Pixel Array Detector'
_diffrn_detector_area_resol_mean 10.0000
_diffrn_detector_type HyPix
_diffrn_measured_fraction_theta_full 1.000
_diffrn_measured_fraction_theta_max 0.992
_diffrn_measurement_details
;
List of Runs (angles in degrees, time in seconds):

  # Type    Start    End  Width  t~exp~   \w     \q     \k     \f   Frames
#--------------------------------------------------------------------------
  1  \w     34.00  77.00   0.50    0.05    --   47.53  57.00  90.00   86
  2  \w     83.00 177.00   0.50    0.20    --  104.75  77.00 -60.00  188
  3  \w     83.00 177.00   0.50    0.20    --  104.75  77.00 -90.00  188
  4  \w     32.00 120.00   0.50    0.05    --   47.53  62.00-175.00  176
  5  \w     89.00 177.00   0.50    0.20    --  104.75  62.00-175.00  176
  6  \w     91.00 177.00   0.50    0.20    --  104.75  57.00 -60.00  172
  7  \w     94.00 177.00   0.50    0.20    --  104.75  38.00 -30.00  166
  8  \w     91.00 177.00   0.50    0.20    --  104.75  57.00  90.00  172
  9  \w    -25.00  45.00   0.50    0.05    --   47.53 -38.00  90.00  140
 10  \w    -24.00  63.00   0.50    0.05    --   47.53 -62.00  46.00  174
 11  \w     33.00  75.00   0.50    0.20    --  104.75 -62.00  46.00   84
 12  \w     33.00  68.00   0.50    0.20    --  104.75 -57.00 -30.00   70
 13  \w     33.00  68.00   0.50    0.20    --  104.75 -57.00 -90.00   70
 14  \w     33.00  68.00   0.50    0.20    --  104.75 -57.00-120.00   70
 15  \w     33.00  68.00   0.50    0.20    --  104.75 -57.00-180.00   70
 16  \w     33.00 111.00   0.50    0.20    --  104.75-125.00  60.00  156
 17  \w     33.00 111.00   0.50    0.20    --  104.75-125.00 120.00  156
 18  \w     33.00 106.00   0.50    0.20    --  104.75 -99.00 150.00  146
 19  \w     33.00 106.00   0.50    0.20    --  104.75 -99.00 120.00  146
 20  \w     33.00 106.00   0.50    0.20    --  104.75 -99.00-150.00  146
 21  \w   -103.00 -32.00   0.50    0.20    -- -104.00  77.00 -60.00  142
 22  \w    -63.00  25.00   0.50    0.05    --  -47.53  62.00-175.00  176
 23  \w    -71.00 -32.00   0.50    0.20    -- -104.00  62.00-175.00   78
 24  \w    -64.00 -32.00   0.50    0.20    -- -104.00  57.00   0.00   64
 25  \w   -103.00 -32.00   0.50    0.20    -- -104.00  77.00  60.00  142
 26  \w   -103.00 -32.00   0.50    0.20    -- -104.00  77.00 120.00  142
 27  \w    -64.00 -32.00   0.50    0.20    -- -104.00  57.00 150.00   64
 28  \w   -175.00 -93.00   0.50    0.20    -- -104.00 -19.00 120.00  164
 29  \w   -175.00 -88.00   0.50    0.20    -- -104.00 -62.00  46.00  174
 30  \w   -119.00 -32.00   0.50    0.05    --  -47.53 -62.00  46.00  174
 31  \w   -119.00 -34.00   0.50    0.05    --  -47.53 -57.00 -60.00  170
 32  \w   -175.00 -82.00   0.50    0.20    -- -104.00 -77.00 -30.00  186
 33  \w   -175.00 -90.00   0.50    0.20    -- -104.00 -57.00 -60.00  170
 34  \w   -175.00 -93.00   0.50    0.20    -- -104.00 -19.00 -30.00  164
 35  \w   -175.00 -93.00   0.50    0.20    -- -104.00 -19.00 -60.00  164
 36  \w   -175.00 -93.00   0.50    0.20    -- -104.00 -38.00 -90.00  164
 37  \w   -175.00 -93.00   0.50    0.20    -- -104.00 -38.00-120.00  164
 38  \w   -119.00 -73.00   0.50    0.05    --  -47.53-125.00-150.00   92
;
_diffrn_measurement_device 'four-circle diffractometer'
_diffrn_measurement_device_type 'XtaLAB Synergy R, DW system, HyPix'
_diffrn_measurement_method '\w scans'
_diffrn_orient_matrix_type 'CrysAlisPro convention (1999,Acta A55,543-557)'
_diffrn_orient_matrix_UB_11 -0.0609139000
_diffrn_orient_matrix_UB_12 -0.0470917000
_diffrn_orient_matrix_UB_13 0.0745916000
_diffrn_orient_matrix_UB_21 -0.1208395000
_diffrn_orient_matrix_UB_22 0.0978340000
_diffrn_orient_matrix_UB_23 -0.0346535000
_diffrn_orient_matrix_UB_31 -0.0862512000
_diffrn_orient_matrix_UB_32 -0.1038685000
_diffrn_orient_matrix_UB_33 -0.0664088000
_diffrn_radiation_monochromator mirror
_diffrn_radiation_probe x-ray
_diffrn_radiation_type 'Cu K\a'
_diffrn_radiation_wavelength 1.54184
_diffrn_reflns_av_R_equivalents 0.0374
_diffrn_reflns_av_unetI/netI 0.0292
_diffrn_reflns_Laue_measured_fraction_full 1.000
_diffrn_reflns_Laue_measured_fraction_max 0.992
_diffrn_reflns_limit_h_max 12
_diffrn_reflns_limit_h_min -12
_diffrn_reflns_limit_k_max 12
_diffrn_reflns_limit_k_min -12
_diffrn_reflns_limit_l_max 19
_diffrn_reflns_limit_l_min -19
_diffrn_reflns_number 29091
_diffrn_reflns_point_group_measured_fraction_full 0.997
_diffrn_reflns_point_group_measured_fraction_max 0.974
_diffrn_reflns_theta_full 67.684
_diffrn_reflns_theta_max 76.632
_diffrn_reflns_theta_min 3.032
_diffrn_source 'Rotating-anode X-ray tube'
_diffrn_source_type 'Rigaku (Cu) X-ray Source'
_exptl_absorpt_coefficient_mu 2.251
_exptl_absorpt_correction_T_max 1.00000
_exptl_absorpt_correction_T_min 0.50989
_exptl_absorpt_correction_type multi-scan
_exptl_absorpt_process_details
;
CrysAlisPro 1.171.42.55a (Rigaku Oxford Diffraction, 2022)
Empirical absorption correction using spherical harmonics,
implemented in SCALE3 ABSPACK scaling algorithm.
;
_exptl_crystal_colour 'clear light colourless'
_exptl_crystal_density_diffrn 1.310
_exptl_crystal_description block
_exptl_crystal_F_000 628
_exptl_crystal_size_max 0.35
_exptl_crystal_size_mid 0.2
_exptl_crystal_size_min 0.15
_refine_diff_density_max 0.628
_refine_diff_density_min -0.578
_refine_diff_density_rms 0.051
_refine_ls_abs_structure_details
;
 Flack x determined using 2610 quotients [(I+)-(I-)]/[(I+)+(I-)]
 (Parsons, Flack and Wagner, Acta Cryst. B69 (2013) 249-259).
;
_refine_ls_abs_structure_Flack 0.019(8)
_refine_ls_extinction_method none
_refine_ls_goodness_of_fit_ref 1.050
_refine_ls_hydrogen_treatment constr
_refine_ls_matrix_type full
_refine_ls_number_parameters 378
_refine_ls_number_reflns 6207
_refine_ls_number_restraints 1
_refine_ls_restrained_S_all 1.050
_refine_ls_R_factor_all 0.0494
_refine_ls_R_factor_gt 0.0477
_refine_ls_shift/su_max 0.000
_refine_ls_shift/su_mean 0.000
_refine_ls_structure_factor_coef Fsqd
_refine_ls_weighting_details 'w=1/[\s^2^(Fo^2^)+(0.0711P)^2^+0.7308P] where P=(Fo^2^+2Fc^2^)/3'
_refine_ls_weighting_scheme calc
_refine_ls_wR_factor_gt 0.1276
_refine_ls_wR_factor_ref 0.1290
_reflns_Friedel_coverage 0.856
_reflns_Friedel_fraction_full 0.994
_reflns_Friedel_fraction_max 0.953
_reflns_number_gt 5945
_reflns_number_total 6207
_reflns_threshold_expression 'I > 2\s(I)'
_cod_data_source_file d4sc03506b2.cif
_cod_data_source_block 5w-20240307-1_auto
_cod_depositor_comments 'Adding full bibliography for 1572045--1572046.cif.'
_cod_database_code 1572046
_shelx_shelxl_version_number 2014/7
_chemical_oxdiff_formula 'C H O N Cl'
_shelx_space_group_comment
;
The symmetry employed for this shelxl refinement is uniquely defined
by the following loop, which should always be used as a source of
symmetry information in preference to the above space-group names.
They are only intended as comments.
;
_olex2_refinement_description
;
1. Fixed Uiso
 At 1.2 times of:
  All C(H) groups, All C(H,H) groups
 At 1.5 times of:
  All C(H,H,H) groups
2.a Secondary CH2 refined with riding coordinates:
 C012(H01P,H01Q)
2.b Aromatic/amide H refined with riding coordinates:
 C00G(H00G), C00M(H00M), C00O(H00O), C00P(H00P), C00Q(H00Q), C00R(H00R),
 C00T(H00T), C00U(H00U), C00W(H00W)
2.c Idealised Me refined as rotating group:
 C00X(H00A,H00B,H00C), C00Y(H00D,H00E,H00F), C00Z(H00H,H00I,H00J), C010(H01A,
 H01B,H01C), C011(H01D,H01E,H01F), C013(H01G,H01H,H01I), C014(H01J,H01K,H01L),
 C015(H01M,H01N,H01O)
;
_olex2_submission_special_instructions 'No special instructions were received'
_oxdiff_exptl_absorpt_empirical_details
;
Empirical correction (ABSPACK) includes:
- Absorption correction using spherical harmonics
- Frame scaling
;
_oxdiff_exptl_absorpt_empirical_full_max 1.753
_oxdiff_exptl_absorpt_empirical_full_min 0.525

loop_
_space_group_symop_operation_xyz
'x, y, z'
'-x, y+1/2, -z'

loop_
_atom_site_label
_atom_site_type_symbol
_atom_site_fract_x
_atom_site_fract_y
_atom_site_fract_z
_atom_site_U_iso_or_equiv
_atom_site_adp_type
_atom_site_occupancy
_atom_site_site_symmetry_order
_atom_site_calc_flag
_atom_site_refinement_flags_posn
_atom_site_refinement_flags_adp
_atom_site_refinement_flags_occupancy
_atom_site_disorder_assembly
_atom_site_disorder_group
Cl00 Cl 0.3034(3) 0.4477(2) 0.27440(18) 0.1201(8) Uani 1 1 d . . . . .
Cl1 Cl 0.2996(3) 0.5942(3) 0.11660(16) 0.1345(9) Uani 1 1 d . . . . .
O003 O 0.9475(2) 0.3600(2) 0.34692(15) 0.0281(5) Uani 1 1 d . . . . .
O004 O 0.6602(3) 0.7745(2) 0.32271(15) 0.0303(5) Uani 1 1 d . . . . .
N005 N 0.7747(2) 0.3357(2) 0.47804(16) 0.0219(5) Uani 1 1 d . . . . .
N006 N 0.8630(3) 0.6586(3) 0.15123(17) 0.0250(5) Uani 1 1 d . . . . .
N007 N 0.7297(3) 0.6017(2) 0.24978(17) 0.0240(5) Uani 1 1 d . . . . .
N008 N 0.8104(3) 0.4451(3) 0.17066(17) 0.0259(5) Uani 1 1 d . . . . .
N009 N 0.7804(3) 0.8245(3) 0.22996(18) 0.0273(5) Uani 1 1 d . . . . .
N00A N 0.8417(3) 0.1447(2) 0.42542(17) 0.0248(5) Uani 1 1 d . . . . .
N00B N 0.9052(3) 0.8760(3) 0.13205(19) 0.0315(6) Uani 1 1 d . . . . .
C00C C 0.8022(3) 0.5725(3) 0.19122(19) 0.0222(5) Uani 1 1 d . . . . .
C00D C 0.7583(3) 0.4113(3) 0.54520(19) 0.0231(6) Uani 1 1 d . . . . .
C00E C 0.7529(3) 0.3430(3) 0.21162(19) 0.0229(6) Uani 1 1 d . . . . .
C00F C 0.5791(3) 0.1723(3) 0.1921(2) 0.0256(6) Uani 1 1 d . . . . .
C00G C 0.7085(3) 0.5912(3) 0.4321(2) 0.0243(6) Uani 1 1 d . . . . .
H00G H 0.7608 0.5451 0.4004 0.029 Uiso 1 1 calc R U . . .
C00H C 0.8480(3) 0.7835(3) 0.1719(2) 0.0244(6) Uani 1 1 d . . . . .
C00I C 0.7282(3) 0.7281(3) 0.2659(2) 0.0244(6) Uani 1 1 d . . . . .
C00J C 0.8325(3) 0.2173(3) 0.49878(19) 0.0224(6) Uani 1 1 d . . . . .
C00K C 0.8262(3) 0.2975(3) 0.29941(19) 0.0212(5) Uani 1 1 d . . . . .
C00L C 0.6930(3) 0.5398(3) 0.51311(19) 0.0223(6) Uani 1 1 d . . . . .
C00M C 0.5529(3) 0.7251(3) 0.5234(2) 0.0307(7) Uani 1 1 d . . . . .
H00M H 0.4994 0.7708 0.5543 0.037 Uiso 1 1 calc R U . . .
C00N C 0.7727(3) 0.1916(3) 0.33463(19) 0.0218(6) Uani 1 1 d . . . . .
C00O C 0.7985(3) 0.3721(3) 0.6364(2) 0.0279(6) Uani 1 1 d . . . . .
H00O H 0.7853 0.4270 0.6828 0.034 Uiso 1 1 calc R U . . .
C00P C 0.6518(3) 0.1295(3) 0.2807(2) 0.0242(6) Uani 1 1 d . . . . .
H00P H 0.6180 0.0561 0.3048 0.029 Uiso 1 1 calc R U . . .
C00Q C 0.6309(3) 0.2815(3) 0.15970(19) 0.0254(6) Uani 1 1 d . . . . .
H00Q H 0.5816 0.3148 0.1006 0.031 Uiso 1 1 calc R U . . .
C00R C 0.8786(3) 0.1702(3) 0.5898(2) 0.0279(6) Uani 1 1 d . . . . .
H00R H 0.9215 0.0871 0.6039 0.033 Uiso 1 1 calc R U . . .
C00S C 0.6476(3) 0.7082(3) 0.3993(2) 0.0242(6) Uani 1 1 d . . . . .
C00T C 0.6152(3) 0.6078(3) 0.5583(2) 0.0271(6) Uani 1 1 d . . . . .
H00T H 0.6048 0.5737 0.6133 0.033 Uiso 1 1 calc R U . . .
C00U C 0.5679(3) 0.7761(3) 0.4437(2) 0.0297(6) Uani 1 1 d . . . . .
H00U H 0.5247 0.8563 0.4196 0.036 Uiso 1 1 calc R U . . .
C00V C 0.4500(3) 0.1017(3) 0.1299(2) 0.0310(7) Uani 1 1 d . . . . .
C00W C 0.8592(3) 0.2487(3) 0.6573(2) 0.0308(7) Uani 1 1 d . . . . .
H00W H 0.8874 0.2187 0.7190 0.037 Uiso 1 1 calc R U . . .
C00X C 0.8914(4) 0.4040(3) 0.1126(2) 0.0358(8) Uani 1 1 d . . . . .
H00A H 0.9133 0.4801 0.0810 0.054 Uiso 1 1 calc R U . . .
H00B H 0.8376 0.3410 0.0672 0.054 Uiso 1 1 calc R U . . .
H00C H 0.9782 0.3632 0.1504 0.054 Uiso 1 1 calc R U . . .
C00Y C 0.8800(4) 0.0075(3) 0.4377(2) 0.0308(7) Uani 1 1 d . . . . .
H00D H 0.9721 -0.0010 0.4838 0.046 Uiso 1 1 calc R U . . .
H00E H 0.8825 -0.0291 0.3793 0.046 Uiso 1 1 calc R U . . .
H00F H 0.8112 -0.0399 0.4584 0.046 Uiso 1 1 calc R U . . .
C00Z C 0.8982(4) 1.0137(3) 0.1523(3) 0.0409(8) Uani 1 1 d . . . . .
H00H H 0.8356 1.0261 0.1890 0.061 Uiso 1 1 calc R U . . .
H00I H 0.8627 1.0627 0.0948 0.061 Uiso 1 1 calc R U . . .
H00J H 0.9914 1.0453 0.1868 0.061 Uiso 1 1 calc R U . . .
C010 C 0.9835(4) 0.8412(4) 0.0713(3) 0.0403(8) Uani 1 1 d . . . . .
H01A H 1.0781 0.8766 0.0954 0.060 Uiso 1 1 calc R U . . .
H01B H 0.9375 0.8775 0.0102 0.060 Uiso 1 1 calc R U . . .
H01C H 0.9880 0.7460 0.0671 0.060 Uiso 1 1 calc R U . . .
C011 C 1.0688(4) 0.2815(4) 0.3689(3) 0.0437(9) Uani 1 1 d . . . . .
H01D H 1.0667 0.2276 0.3158 0.066 Uiso 1 1 calc R U . . .
H01E H 1.0720 0.2250 0.4210 0.066 Uiso 1 1 calc R U . . .
H01F H 1.1515 0.3375 0.3852 0.066 Uiso 1 1 calc R U . . .
C012 C 0.3926(6) 0.5588(8) 0.2295(5) 0.0836(19) Uani 1 1 d . . . . .
H01P H 0.4847 0.5225 0.2327 0.100 Uiso 1 1 calc R U . . .
H01Q H 0.4081 0.6400 0.2663 0.100 Uiso 1 1 calc R U . . .
C013 C 0.3353(6) 0.1957(6) 0.0879(6) 0.111(3) Uani 1 1 d . . . . .
H01G H 0.3108 0.2420 0.1365 0.167 Uiso 1 1 calc R U . . .
H01H H 0.2537 0.1483 0.0493 0.167 Uiso 1 1 calc R U . . .
H01I H 0.3660 0.2587 0.0503 0.167 Uiso 1 1 calc R U . . .
C014 C 0.4872(6) 0.0352(9) 0.0530(5) 0.106(3) Uani 1 1 d . . . . .
H01J H 0.5208 0.1004 0.0183 0.159 Uiso 1 1 calc R U . . .
H01K H 0.4045 -0.0081 0.0120 0.159 Uiso 1 1 calc R U . . .
H01L H 0.5603 -0.0296 0.0787 0.159 Uiso 1 1 calc R U . . .
C015 C 0.3983(7) -0.0028(9) 0.1801(4) 0.109(3) Uani 1 1 d . . . . .
H01M H 0.4779 -0.0494 0.2217 0.164 Uiso 1 1 calc R U . . .
H01N H 0.3395 -0.0643 0.1356 0.164 Uiso 1 1 calc R U . . .
H01O H 0.3438 0.0373 0.2156 0.164 Uiso 1 1 calc R U . . .

loop_
_atom_site_aniso_label
_atom_site_aniso_U_11
_atom_site_aniso_U_22
_atom_site_aniso_U_33
_atom_site_aniso_U_23
_atom_site_aniso_U_13
_atom_site_aniso_U_12
Cl00 0.160(2) 0.1023(14) 0.1391(18) 0.0046(13) 0.1056(17) -0.0086(14)
Cl1 0.177(2) 0.1309(19) 0.0896(13) 0.0188(13) 0.0336(14) 0.0336(18)
O003 0.0248(10) 0.0247(10) 0.0313(11) -0.0032(9) 0.0039(8) -0.0029(8)
O004 0.0419(12) 0.0221(10) 0.0333(11) 0.0049(9) 0.0211(10) 0.0062(9)
N005 0.0234(11) 0.0211(12) 0.0198(11) 0.0011(9) 0.0050(9) -0.0002(9)
N006 0.0288(12) 0.0245(12) 0.0232(11) 0.0001(10) 0.0102(10) -0.0015(10)
N007 0.0302(12) 0.0212(12) 0.0232(11) 0.0010(9) 0.0121(10) 0.0000(10)
N008 0.0346(13) 0.0221(12) 0.0237(12) -0.0005(10) 0.0132(10) -0.0016(11)
N009 0.0338(13) 0.0230(12) 0.0279(12) 0.0025(10) 0.0135(11) -0.0001(10)
N00A 0.0338(13) 0.0179(12) 0.0198(11) 0.0017(9) 0.0044(10) 0.0029(10)
N00B 0.0404(15) 0.0241(13) 0.0345(14) 0.0021(11) 0.0182(12) -0.0059(11)
C00C 0.0246(13) 0.0209(13) 0.0200(12) 0.0008(10) 0.0054(10) 0.0000(11)
C00D 0.0216(13) 0.0249(14) 0.0228(13) -0.0011(11) 0.0070(11) -0.0022(11)
C00E 0.0281(14) 0.0202(14) 0.0207(13) -0.0005(11) 0.0080(11) 0.0021(11)
C00F 0.0282(14) 0.0252(14) 0.0226(13) -0.0030(11) 0.0067(11) -0.0014(12)
C00G 0.0263(13) 0.0237(14) 0.0248(13) -0.0026(11) 0.0108(11) -0.0005(11)
C00H 0.0270(14) 0.0229(14) 0.0221(13) 0.0017(11) 0.0060(11) -0.0019(11)
C00I 0.0291(14) 0.0203(13) 0.0242(13) 0.0026(11) 0.0092(11) 0.0035(11)
C00J 0.0224(12) 0.0222(14) 0.0203(13) 0.0003(11) 0.0034(10) -0.0020(11)
C00K 0.0249(13) 0.0181(13) 0.0195(12) -0.0019(10) 0.0053(10) 0.0006(11)
C00L 0.0228(13) 0.0226(14) 0.0219(13) -0.0020(10) 0.0077(10) -0.0014(11)
C00M 0.0289(15) 0.0315(16) 0.0366(16) -0.0028(14) 0.0173(13) 0.0056(13)
C00N 0.0266(13) 0.0183(13) 0.0182(12) -0.0001(10) 0.0039(10) 0.0027(11)
C00O 0.0298(15) 0.0324(16) 0.0210(13) -0.0004(12) 0.0072(11) 0.0021(12)
C00P 0.0275(14) 0.0193(13) 0.0255(14) 0.0000(11) 0.0078(11) -0.0003(11)
C00Q 0.0324(15) 0.0232(13) 0.0185(12) -0.0005(11) 0.0051(11) 0.0004(12)
C00R 0.0302(15) 0.0271(15) 0.0221(13) 0.0029(12) 0.0022(11) 0.0020(12)
C00S 0.0269(14) 0.0235(14) 0.0244(13) -0.0009(11) 0.0111(11) -0.0006(11)
C00T 0.0274(14) 0.0300(16) 0.0272(14) -0.0008(12) 0.0132(12) 0.0008(12)
C00U 0.0277(15) 0.0267(15) 0.0366(16) -0.0018(13) 0.0128(13) 0.0064(12)
C00V 0.0297(15) 0.0329(16) 0.0257(14) -0.0043(13) 0.0022(12) -0.0042(13)
C00W 0.0338(16) 0.0359(18) 0.0196(13) 0.0047(12) 0.0039(12) 0.0010(13)
C00X 0.053(2) 0.0275(16) 0.0356(17) -0.0003(13) 0.0265(16) 0.0042(15)
C00Y 0.0415(18) 0.0197(14) 0.0261(14) 0.0021(12) 0.0035(12) 0.0050(13)
C00Z 0.052(2) 0.0244(17) 0.052(2) 0.0028(15) 0.0254(18) -0.0052(15)
C010 0.048(2) 0.039(2) 0.0438(19) 0.0008(15) 0.0286(17) -0.0106(16)
C011 0.0254(16) 0.0379(18) 0.058(2) -0.0056(17) -0.0006(15) 0.0015(14)
C012 0.048(3) 0.119(6) 0.082(4) -0.010(4) 0.017(3) -0.021(3)
C013 0.055(3) 0.059(3) 0.157(7) -0.026(4) -0.055(4) 0.012(3)
C014 0.060(3) 0.148(7) 0.110(5) -0.105(5) 0.027(3) -0.039(4)
C015 0.087(4) 0.155(7) 0.055(3) 0.029(4) -0.020(3) -0.091(5)

loop_
_atom_type_symbol
_atom_type_description
_atom_type_scat_dispersion_real
_atom_type_scat_dispersion_imag
_atom_type_scat_source
C C 0.0181 0.0091 'International Tables Vol C Tables 4.2.6.8 and 6.1.1.4'
H H 0.0000 0.0000 'International Tables Vol C Tables 4.2.6.8 and 6.1.1.4'
Cl Cl 0.3639 0.7018 'International Tables Vol C Tables 4.2.6.8 and 6.1.1.4'
N N 0.0311 0.0180 'International Tables Vol C Tables 4.2.6.8 and 6.1.1.4'
O O 0.0492 0.0322 'International Tables Vol C Tables 4.2.6.8 and 6.1.1.4'

loop_
_geom_angle_atom_site_label_1
_geom_angle_atom_site_label_2
_geom_angle_atom_site_label_3
_geom_angle
_geom_angle_site_symmetry_1
_geom_angle_site_symmetry_3
_geom_angle_publ_flag
C00K O003 C011 115.0(2) . . ?
C00I O004 C00S 124.7(2) . . ?
C00J N005 C00D 119.4(2) . . ?
C00C N006 C00H 114.9(3) . . ?
C00I N007 C00C 112.4(3) . . ?
C00C N008 C00E 122.6(2) . . ?
C00C N008 C00X 120.8(3) . . ?
C00E N008 C00X 116.3(3) . . ?
C00I N009 C00H 113.3(3) . . ?
C00J N00A C00N 118.5(2) . . ?
C00J N00A C00Y 120.0(2) . . ?
C00N N00A C00Y 118.6(2) . . ?
C00H N00B C00Z 121.8(3) . . ?
C00H N00B C010 121.2(3) . . ?
C010 N00B C00Z 116.9(3) . . ?
N006 C00C N007 125.6(3) . . ?
N006 C00C N008 117.4(3) . . ?
N008 C00C N007 116.9(3) . . ?
N005 C00D C00L 114.0(2) . . ?
N005 C00D C00O 122.7(3) . . ?
C00O C00D C00L 123.3(3) . . ?
C00K C00E N008 120.1(3) . . ?
C00Q C00E N008 119.2(3) . . ?
C00Q C00E C00K 120.4(3) . . ?
C00P C00F C00V 122.7(3) . . ?
C00Q C00F C00P 117.3(3) . . ?
C00Q C00F C00V 119.9(3) . . ?
C00L C00G H00G 120.3 . . ?
C00S C00G H00G 120.3 . . ?
C00S C00G C00L 119.4(3) . . ?
N006 C00H N009 124.9(3) . . ?
N006 C00H N00B 117.8(3) . . ?
N009 C00H N00B 117.3(3) . . ?
N007 C00I O004 120.2(3) . . ?
N007 C00I N009 128.8(3) . . ?
N009 C00I O004 111.0(3) . . ?
N005 C00J N00A 115.6(2) . . ?
N005 C00J C00R 121.8(3) . . ?
N00A C00J C00R 122.6(3) . . ?
O003 C00K C00E 118.0(3) . . ?
O003 C00K C00N 123.3(2) . . ?
C00N C00K C00E 118.8(3) . . ?
C00G C00L C00D 117.6(3) . . ?
C00T C00L C00D 122.7(3) . . ?
C00T C00L C00G 119.6(3) . . ?
C00T C00M H00M 119.8 . . ?
C00U C00M H00M 119.8 . . ?
C00U C00M C00T 120.5(3) . . ?
C00K C00N N00A 120.6(2) . . ?
C00P C00N N00A 119.5(3) . . ?
C00P C00N C00K 119.9(2) . . ?
C00D C00O H00O 121.3 . . ?
C00D C00O C00W 117.4(3) . . ?
C00W C00O H00O 121.3 . . ?
C00F C00P H00P 119.1 . . ?
C00N C00P C00F 121.9(3) . . ?
C00N C00P H00P 119.1 . . ?
C00E C00Q C00F 121.7(3) . . ?
C00E C00Q H00Q 119.2 . . ?
C00F C00Q H00Q 119.2 . . ?
C00J C00R H00R 121.1 . . ?
C00W C00R C00J 117.7(3) . . ?
C00W C00R H00R 121.1 . . ?
C00G C00S O004 125.9(3) . . ?
C00G C00S C00U 121.2(3) . . ?
C00U C00S O004 112.9(3) . . ?
C00L C00T H00T 119.9 . . ?
C00M C00T C00L 120.1(3) . . ?
C00M C00T H00T 119.9 . . ?
C00M C00U C00S 119.1(3) . . ?
C00M C00U H00U 120.4 . . ?
C00S C00U H00U 120.4 . . ?
C013 C00V C00F 110.9(3) . . ?
C013 C00V C014 107.8(5) . . ?
C013 C00V C015 109.5(5) . . ?
C014 C00V C00F 109.0(3) . . ?
C015 C00V C00F 112.5(3) . . ?
C015 C00V C014 107.0(6) . . ?
C00O C00W H00W 119.5 . . ?
C00R C00W C00O 120.9(3) . . ?
C00R C00W H00W 119.5 . . ?
N008 C00X H00A 109.5 . . ?
N008 C00X H00B 109.5 . . ?
N008 C00X H00C 109.5 . . ?
H00A C00X H00B 109.5 . . ?
H00A C00X H00C 109.5 . . ?
H00B C00X H00C 109.5 . . ?
N00A C00Y H00D 109.5 . . ?
N00A C00Y H00E 109.5 . . ?
N00A C00Y H00F 109.5 . . ?
H00D C00Y H00E 109.5 . . ?
H00D C00Y H00F 109.5 . . ?
H00E C00Y H00F 109.5 . . ?
N00B C00Z H00H 109.5 . . ?
N00B C00Z H00I 109.5 . . ?
N00B C00Z H00J 109.5 . . ?
H00H C00Z H00I 109.5 . . ?
H00H C00Z H00J 109.5 . . ?
H00I C00Z H00J 109.5 . . ?
N00B C010 H01A 109.5 . . ?
N00B C010 H01B 109.5 . . ?
N00B C010 H01C 109.5 . . ?
H01A C010 H01B 109.5 . . ?
H01A C010 H01C 109.5 . . ?
H01B C010 H01C 109.5 . . ?
O003 C011 H01D 109.5 . . ?
O003 C011 H01E 109.5 . . ?
O003 C011 H01F 109.5 . . ?
H01D C011 H01E 109.5 . . ?
H01D C011 H01F 109.5 . . ?
H01E C011 H01F 109.5 . . ?
Cl00 C012 Cl1 110.6(3) . . ?
Cl00 C012 H01P 109.5 . . ?
Cl00 C012 H01Q 109.5 . . ?
Cl1 C012 H01P 109.5 . . ?
Cl1 C012 H01Q 109.5 . . ?
H01P C012 H01Q 108.1 . . ?
C00V C013 H01G 109.5 . . ?
C00V C013 H01H 109.5 . . ?
C00V C013 H01I 109.5 . . ?
H01G C013 H01H 109.5 . . ?
H01G C013 H01I 109.5 . . ?
H01H C013 H01I 109.5 . . ?
C00V C014 H01J 109.5 . . ?
C00V C014 H01K 109.5 . . ?
C00V C014 H01L 109.5 . . ?
H01J C014 H01K 109.5 . . ?
H01J C014 H01L 109.5 . . ?
H01K C014 H01L 109.5 . . ?
C00V C015 H01M 109.5 . . ?
C00V C015 H01N 109.5 . . ?
C00V C015 H01O 109.5 . . ?
H01M C015 H01N 109.5 . . ?
H01M C015 H01O 109.5 . . ?
H01N C015 H01O 109.5 . . ?

loop_
_geom_bond_atom_site_label_1
_geom_bond_atom_site_label_2
_geom_bond_distance
_geom_bond_site_symmetry_2
_geom_bond_publ_flag
Cl00 C012 1.727(7) . ?
Cl1 C012 1.730(7) . ?
O003 C00K 1.373(3) . ?
O003 C011 1.417(4) . ?
O004 C00I 1.357(4) . ?
O004 C00S 1.399(4) . ?
N005 C00D 1.342(4) . ?
N005 C00J 1.341(4) . ?
N006 C00C 1.333(4) . ?
N006 C00H 1.339(4) . ?
N007 C00C 1.362(4) . ?
N007 C00I 1.321(4) . ?
N008 C00C 1.352(4) . ?
N008 C00E 1.436(4) . ?
N008 C00X 1.452(4) . ?
N009 C00H 1.352(4) . ?
N009 C00I 1.321(4) . ?
N00A C00J 1.378(4) . ?
N00A C00N 1.431(4) . ?
N00A C00Y 1.456(4) . ?
N00B C00H 1.354(4) . ?
N00B C00Z 1.452(4) . ?
N00B C010 1.447(4) . ?
C00D C00L 1.486(4) . ?
C00D C00O 1.390(4) . ?
C00E C00K 1.398(4) . ?
C00E C00Q 1.391(4) . ?
C00F C00P 1.397(4) . ?
C00F C00Q 1.393(4) . ?
C00F C00V 1.535(4) . ?
C00G H00G 0.9500 . ?
C00G C00L 1.405(4) . ?
C00G C00S 1.370(4) . ?
C00J C00R 1.412(4) . ?
C00K C00N 1.396(4) . ?
C00L C00T 1.391(4) . ?
C00M H00M 0.9500 . ?
C00M C00T 1.385(5) . ?
C00M C00U 1.383(5) . ?
C00N C00P 1.396(4) . ?
C00O H00O 0.9500 . ?
C00O C00W 1.399(5) . ?
C00P H00P 0.9500 . ?
C00Q H00Q 0.9500 . ?
C00R H00R 0.9500 . ?
C00R C00W 1.375(5) . ?
C00S C00U 1.397(4) . ?
C00T H00T 0.9500 . ?
C00U H00U 0.9500 . ?
C00V C013 1.490(6) . ?
C00V C014 1.512(6) . ?
C00V C015 1.507(7) . ?
C00W H00W 0.9500 . ?
C00X H00A 0.9800 . ?
C00X H00B 0.9800 . ?
C00X H00C 0.9800 . ?
C00Y H00D 0.9800 . ?
C00Y H00E 0.9800 . ?
C00Y H00F 0.9800 . ?
C00Z H00H 0.9800 . ?
C00Z H00I 0.9800 . ?
C00Z H00J 0.9800 . ?
C010 H01A 0.9800 . ?
C010 H01B 0.9800 . ?
C010 H01C 0.9800 . ?
C011 H01D 0.9800 . ?
C011 H01E 0.9800 . ?
C011 H01F 0.9800 . ?
C012 H01P 0.9900 . ?
C012 H01Q 0.9900 . ?
C013 H01G 0.9800 . ?
C013 H01H 0.9800 . ?
C013 H01I 0.9800 . ?
C014 H01J 0.9800 . ?
C014 H01K 0.9800 . ?
C014 H01L 0.9800 . ?
C015 H01M 0.9800 . ?
C015 H01N 0.9800 . ?
C015 H01O 0.9800 . ?

loop_
_geom_torsion_atom_site_label_1
_geom_torsion_atom_site_label_2
_geom_torsion_atom_site_label_3
_geom_torsion_atom_site_label_4
_geom_torsion
_geom_torsion_site_symmetry_1
_geom_torsion_site_symmetry_2
_geom_torsion_site_symmetry_3
_geom_torsion_site_symmetry_4
_geom_torsion_publ_flag
O003 C00K C00N N00A 1.9(4) . . . . ?
O003 C00K C00N C00P -177.3(3) . . . . ?
O004 C00S C00U C00M -176.7(3) . . . . ?
N005 C00D C00L C00G -25.7(4) . . . . ?
N005 C00D C00L C00T 152.3(3) . . . . ?
N005 C00D C00O C00W 0.4(5) . . . . ?
N005 C00J C00R C00W 1.6(5) . . . . ?
N008 C00E C00K O003 5.0(4) . . . . ?
N008 C00E C00K C00N -175.3(3) . . . . ?
N008 C00E C00Q C00F 172.6(3) . . . . ?
N00A C00J C00R C00W -177.4(3) . . . . ?
N00A C00N C00P C00F 179.0(3) . . . . ?
C00C N006 C00H N009 1.5(4) . . . . ?
C00C N006 C00H N00B -178.8(3) . . . . ?
C00C N007 C00I O004 179.8(2) . . . . ?
C00C N007 C00I N009 3.6(5) . . . . ?
C00C N008 C00E C00K -80.5(4) . . . . ?
C00C N008 C00E C00Q 105.8(3) . . . . ?
C00D N005 C00J N00A 178.2(3) . . . . ?
C00D N005 C00J C00R -0.9(4) . . . . ?
C00D C00L C00T C00M -177.7(3) . . . . ?
C00D C00O C00W C00R 0.4(5) . . . . ?
C00E N008 C00C N006 177.9(3) . . . . ?
C00E N008 C00C N007 -3.4(4) . . . . ?
C00E C00K C00N N00A -177.8(3) . . . . ?
C00E C00K C00N C00P 3.0(4) . . . . ?
C00G C00L C00T C00M 0.3(5) . . . . ?
C00G C00S C00U C00M 1.3(5) . . . . ?
C00H N006 C00C N007 -0.5(4) . . . . ?
C00H N006 C00C N008 178.1(3) . . . . ?
C00H N009 C00I O004 -179.3(2) . . . . ?
C00H N009 C00I N007 -2.7(5) . . . . ?
C00I O004 C00S C00G 4.4(5) . . . . ?
C00I O004 C00S C00U -177.8(3) . . . . ?
C00I N007 C00C N006 -1.7(4) . . . . ?
C00I N007 C00C N008 179.7(3) . . . . ?
C00I N009 C00H N006 -0.1(4) . . . . ?
C00I N009 C00H N00B -179.8(3) . . . . ?
C00J N005 C00D C00L -180.0(2) . . . . ?
C00J N005 C00D C00O -0.2(4) . . . . ?
C00J N00A C00N C00K 73.8(4) . . . . ?
C00J N00A C00N C00P -107.1(3) . . . . ?
C00J C00R C00W C00O -1.3(5) . . . . ?
C00K C00E C00Q C00F -1.1(5) . . . . ?
C00K C00N C00P C00F -1.8(4) . . . . ?
C00L C00D C00O C00W -179.8(3) . . . . ?
C00L C00G C00S O004 176.3(3) . . . . ?
C00L C00G C00S C00U -1.4(4) . . . . ?
C00N N00A C00J N005 -8.8(4) . . . . ?
C00N N00A C00J C00R 170.2(3) . . . . ?
C00O C00D C00L C00G 154.4(3) . . . . ?
C00O C00D C00L C00T -27.5(5) . . . . ?
C00P C00F C00Q C00E 2.4(5) . . . . ?
C00P C00F C00V C013 132.4(5) . . . . ?
C00P C00F C00V C014 -109.0(5) . . . . ?
C00P C00F C00V C015 9.5(6) . . . . ?
C00Q C00E C00K O003 178.7(3) . . . . ?
C00Q C00E C00K C00N -1.6(4) . . . . ?
C00Q C00F C00P C00N -0.9(4) . . . . ?
C00Q C00F C00V C013 -49.7(6) . . . . ?
C00Q C00F C00V C014 68.9(6) . . . . ?
C00Q C00F C00V C015 -172.6(5) . . . . ?
C00S O004 C00I N007 32.9(4) . . . . ?
C00S O004 C00I N009 -150.2(3) . . . . ?
C00S C00G C00L C00D 178.7(3) . . . . ?
C00S C00G C00L C00T 0.6(4) . . . . ?
C00T C00M C00U C00S -0.4(5) . . . . ?
C00U C00M C00T C00L -0.4(5) . . . . ?
C00V C00F C00P C00N 177.0(3) . . . . ?
C00V C00F C00Q C00E -175.6(3) . . . . ?
C00X N008 C00C N006 4.5(4) . . . . ?
C00X N008 C00C N007 -176.8(3) . . . . ?
C00X N008 C00E C00K 93.2(3) . . . . ?
C00X N008 C00E C00Q -80.5(4) . . . . ?
C00Y N00A C00J N005 -169.4(3) . . . . ?
C00Y N00A C00J C00R 9.6(4) . . . . ?
C00Y N00A C00N C00K -125.4(3) . . . . ?
C00Y N00A C00N C00P 53.8(4) . . . . ?
C00Z N00B C00H N006 -178.1(3) . . . . ?
C00Z N00B C00H N009 1.7(5) . . . . ?
C010 N00B C00H N006 -1.8(5) . . . . ?
C010 N00B C00H N009 177.9(3) . . . . ?
C011 O003 C00K C00E -118.1(3) . . . . ?
C011 O003 C00K C00N 62.2(4) . . . . ?
